data_1569921
loop_
_publ_author_name
'Luo, Pengfei'
'Li, Long'
'Mao, Xinfang'
'Sun, Zheng'
'Wang, Yingcheng'
'Peng, Fangzhi'
'Shao, Zhihui'

_publ_section_title
;
 Chemodivergence in Pd-catalyzed desymmetrization of allenes:
 enantioselective [4+3] cycloaddition, desymmetric allenylic substitution
 and enynylation.
;
_journal_issue 39
_journal_name_full 'Chemical science'
_journal_page_first 10812
_journal_page_last 10823
_journal_paper_doi 10.1039/d3sc04581a
_journal_volume 14
_journal_year 2023
_chemical_formula_moiety 'C25 H17 F6 N O3 S'
_chemical_formula_sum 'C25 H17 F6 N O3 S'
_chemical_formula_weight 525.46
_space_group_crystal_system orthorhombic
_space_group_IT_number 19
_space_group_name_Hall 'P 2ac 2ab'
_space_group_name_H-M_alt 'P 21 21 21'
_atom_sites_solution_hydrogens geom
_atom_sites_solution_primary dual
_audit_creation_date 2022-10-13
_audit_creation_method
;
FinalCif V88 by Daniel Kratzert, Freiburg 2022,
https://github.com/dkratzert/FinalCif
;
_audit_update_record
;
2023-03-25 deposited with the CCDC.	2023-09-20 downloaded from the CCDC.
;
_cell_angle_alpha 90
_cell_angle_beta 90
_cell_angle_gamma 90
_cell_formula_units_Z 4
_cell_length_a 8.0066(3)
_cell_length_b 14.4740(6)
_cell_length_c 19.8606(8)
_cell_measurement_reflns_used 9998
_cell_measurement_temperature 100.00
_cell_measurement_theta_max 28.29
_cell_measurement_theta_min 2.49
_cell_volume 2301.60(16)
_computing_cell_refinement 'SAINT V8.40B'
_computing_data_reduction 'SAINT V8.40B'
_computing_molecular_graphics 'Olex2 1.5 (Dolomanov et al., 2009)'
_computing_publication_material 'Olex2 1.5 (Dolomanov et al., 2009)'
_computing_structure_refinement 'SHELXL 2018/3 (Sheldrick, 2015)'
_computing_structure_solution 'SHELXT 2018/2 (Sheldrick, 2018)'
_diffrn_ambient_environment N~2~
_diffrn_ambient_temperature 100.00
_diffrn_detector CPAD
_diffrn_detector_area_resol_mean 7.41
_diffrn_detector_type 'Bruker PHOTON'
_diffrn_measured_fraction_theta_full 1.000
_diffrn_measured_fraction_theta_max 0.999
_diffrn_measurement_device 'three-circle diffractometer'
_diffrn_measurement_device_type 'Bruker D8 VENTURE dual wavelength Mo/Cu'
_diffrn_measurement_method '\w and \f scans'
_diffrn_measurement_specimen_support 'MiTeGen micromount'
_diffrn_radiation_monochromator 'mirror optics'
_diffrn_radiation_probe x-ray
_diffrn_radiation_type MoK\a
_diffrn_radiation_wavelength 0.71073
_diffrn_reflns_av_R_equivalents 0.0279
_diffrn_reflns_av_unetI/netI 0.0264
_diffrn_reflns_Laue_measured_fraction_full 1.000
_diffrn_reflns_Laue_measured_fraction_max 0.999
_diffrn_reflns_limit_h_max 9
_diffrn_reflns_limit_h_min -10
_diffrn_reflns_limit_k_max 19
_diffrn_reflns_limit_k_min -19
_diffrn_reflns_limit_l_max 23
_diffrn_reflns_limit_l_min -26
_diffrn_reflns_number 19572
_diffrn_reflns_point_group_measured_fraction_full 1.000
_diffrn_reflns_point_group_measured_fraction_max 0.997
_diffrn_reflns_theta_full 25.242
_diffrn_reflns_theta_max 28.298
_diffrn_reflns_theta_min 2.051
_diffrn_source 'microfocus sealed X-ray tube'
_diffrn_source_current 1.4
_diffrn_source_power 0.07
_diffrn_source_type 'Incoatec I\ms'
_diffrn_source_voltage 50.0
_diffrn_standards_number 0
_exptl_absorpt_coefficient_mu 0.218
_exptl_absorpt_correction_T_max 0.7457
_exptl_absorpt_correction_T_min 0.6863
_exptl_absorpt_correction_type multi-scan
_exptl_absorpt_process_details
;
SADABS-2016/2 (Bruker,2016/2) was used for absorption correction.
wR2(int) was 0.0594 before and 0.0469 after correction.
The Ratio of minimum to maximum transmission is 0.9203.
The \l/2 correction factor is Not present.
;
_exptl_crystal_colour colourless
_exptl_crystal_density_diffrn 1.516
_exptl_crystal_description block
_exptl_crystal_F_000 1072
_exptl_crystal_size_max 0.2
_exptl_crystal_size_mid 0.18
_exptl_crystal_size_min 0.16
_refine_diff_density_max 0.246
_refine_diff_density_min -0.304
_refine_diff_density_rms 0.046
_refine_ls_abs_structure_details
;
 Flack x determined using 2235 quotients [(I+)-(I-)]/[(I+)+(I-)]
 (Parsons, Flack and Wagner, Acta Cryst. B69 (2013) 249-259).
;
_refine_ls_abs_structure_Flack 0.01(2)
_refine_ls_extinction_method none
_refine_ls_goodness_of_fit_ref 1.039
_refine_ls_hydrogen_treatment constr
_refine_ls_matrix_type full
_refine_ls_number_parameters 325
_refine_ls_number_reflns 5707
_refine_ls_number_restraints 0
_refine_ls_restrained_S_all 1.039
_refine_ls_R_factor_all 0.0324
_refine_ls_R_factor_gt 0.0298
_refine_ls_shift/su_max 0.001
_refine_ls_shift/su_mean 0.000
_refine_ls_structure_factor_coef Fsqd
_refine_ls_weighting_details 'w=1/[\s^2^(Fo^2^)+(0.0343P)^2^+0.6029P] where P=(Fo^2^+2Fc^2^)/3'
_refine_ls_weighting_scheme calc
_refine_ls_wR_factor_gt 0.0700
_refine_ls_wR_factor_ref 0.0717
_reflns_Friedel_coverage 0.763
_reflns_Friedel_fraction_full 0.999
_reflns_Friedel_fraction_max 0.995
_reflns_number_gt 5398
_reflns_number_total 5707
_reflns_threshold_expression 'I > 2\s(I)'
_cod_data_source_file d3sc04581a2.cif
_cod_data_source_block 1
_cod_depositor_comments 'Adding full bibliography for 1569919--1569921.cif.'
_cod_database_code 1569921
_shelx_shelxl_version_number 2018/3
_olex2_refinement_description
;
1. Fixed Uiso
 At 1.2 times of:
  All C(H) groups, All C(H,H) groups
2.a Secondary CH2 refined with riding coordinates:
 C10(H10A,H10B), C17(H17A,H17B)
2.b Aromatic/amide H refined with riding coordinates:
 C1(H1), C2(H2), C3(H3), C4(H4), C5(H5), C7(H7), C12(H12), C13(H13), C14(H14),
 C15(H15), C19(H19), C21(H21), C23(H23)
;
_olex2_submission_special_instructions 'No special instructions were received'
_shelx_space_group_comment
;
The symmetry employed for this shelxl refinement is uniquely defined
by the following loop, which should always be used as a source of
symmetry information in preference to the above space-group names.
They are only intended as comments.
;
_shelx_estimated_absorpt_t_min 0.958
_shelx_estimated_absorpt_t_max 0.966
_olex2_diffrn_ambient_temperature_device 'Oxford Cryostream 800'

loop_
_space_group_symop_operation_xyz
'x, y, z'
'-x+1/2, -y, z+1/2'
'-x, y+1/2, -z+1/2'
'x+1/2, -y+1/2, -z'

loop_
_atom_site_label
_atom_site_type_symbol
_atom_site_fract_x
_atom_site_fract_y
_atom_site_fract_z
_atom_site_U_iso_or_equiv
_atom_site_adp_type
_atom_site_occupancy
_atom_site_site_symmetry_order
_atom_site_calc_flag
_atom_site_refinement_flags_posn
_atom_site_refinement_flags_adp
_atom_site_refinement_flags_occupancy
_atom_site_disorder_assembly
_atom_site_disorder_group
S1 S 0.46680(6) 0.81803(3) 0.61622(2) 0.01683(10) Uani 1 1 d . . . . .
F1 F 0.91343(18) 1.02883(9) 0.75138(6) 0.0297(3) Uani 1 1 d . . . . .
F2 F 0.68456(19) 1.07078(9) 0.79817(10) 0.0462(4) Uani 1 1 d . . . . .
F3 F 0.87077(17) 0.99947(9) 0.85611(6) 0.0283(3) Uani 1 1 d . . . . .
F4 F 0.5190(2) 0.61886(10) 0.83942(8) 0.0424(4) Uani 1 1 d . . . . .
F5 F 0.7847(2) 0.61674(10) 0.83057(9) 0.0429(4) Uani 1 1 d . . . . .
F6 F 0.6720(3) 0.69495(10) 0.90946(7) 0.0625(6) Uani 1 1 d . . . . .
O1 O 0.92630(17) 0.80163(10) 0.63847(7) 0.0181(3) Uani 1 1 d . . . . .
O2 O 0.40570(19) 0.90884(11) 0.60103(8) 0.0242(3) Uani 1 1 d . . . . .
O3 O 0.35650(18) 0.74024(10) 0.61538(8) 0.0228(3) Uani 1 1 d . . . . .
N1 N 0.6179(2) 0.79599(11) 0.56259(8) 0.0162(3) Uani 1 1 d . . . . .
C1 C 0.7850(4) 0.38519(17) 0.59629(12) 0.0352(6) Uani 1 1 d . . . . .
H1 H 0.765253 0.425636 0.559469 0.042 Uiso 1 1 calc R U . . .
C2 C 0.8282(4) 0.29400(18) 0.58428(13) 0.0422(7) Uani 1 1 d . . . . .
H2 H 0.837506 0.272168 0.539330 0.051 Uiso 1 1 calc R U . . .
C3 C 0.8579(3) 0.23441(16) 0.63771(13) 0.0337(5) Uani 1 1 d . . . . .
H3 H 0.885466 0.171597 0.629374 0.040 Uiso 1 1 calc R U . . .
C4 C 0.8475(3) 0.26643(15) 0.70254(13) 0.0285(5) Uani 1 1 d . . . . .
H4 H 0.870694 0.226120 0.739111 0.034 Uiso 1 1 calc R U . . .
C5 C 0.8030(3) 0.35768(15) 0.71491(11) 0.0236(4) Uani 1 1 d . . . . .
H5 H 0.794845 0.379182 0.759985 0.028 Uiso 1 1 calc R U . . .
C6 C 0.7703(3) 0.41793(14) 0.66178(11) 0.0213(4) Uani 1 1 d . . . . .
C7 C 0.7252(3) 0.51472(14) 0.67717(11) 0.0209(4) Uani 1 1 d . . . . .
H7 H 0.672946 0.526104 0.719313 0.025 Uiso 1 1 calc R U . . .
C8 C 0.7505(3) 0.58615(14) 0.63806(10) 0.0199(4) Uani 1 1 d . . . . .
C9 C 0.7852(2) 0.65965(13) 0.60246(9) 0.0180(4) Uani 1 1 d . . . . .
C10 C 0.9497(2) 0.70955(13) 0.61158(10) 0.0195(4) Uani 1 1 d . . . . .
H10A H 1.021648 0.673612 0.642528 0.023 Uiso 1 1 calc R U . . .
H10B H 1.007452 0.713704 0.567606 0.023 Uiso 1 1 calc R U . . .
C11 C 0.8893(2) 0.86891(13) 0.59155(9) 0.0161(4) Uani 1 1 d . . . . .
C12 C 1.0004(3) 0.94192(15) 0.58510(11) 0.0213(4) Uani 1 1 d . . . . .
H12 H 1.100561 0.942771 0.610751 0.026 Uiso 1 1 calc R U . . .
C13 C 0.9648(3) 1.01374(15) 0.54103(10) 0.0258(4) Uani 1 1 d . . . . .
H13 H 1.040616 1.063870 0.536734 0.031 Uiso 1 1 calc R U . . .
C14 C 0.8192(3) 1.01271(16) 0.50327(11) 0.0302(5) Uani 1 1 d . . . . .
H14 H 0.795858 1.061863 0.472989 0.036 Uiso 1 1 calc R U . . .
C15 C 0.7075(3) 0.94003(15) 0.50965(10) 0.0245(4) Uani 1 1 d . . . . .
H15 H 0.608020 0.939344 0.483597 0.029 Uiso 1 1 calc R U . . .
C16 C 0.7410(3) 0.86778(13) 0.55430(9) 0.0174(4) Uani 1 1 d . . . . .
C17 C 0.6670(3) 0.69853(13) 0.55044(10) 0.0189(4) Uani 1 1 d . . . . .
H17A H 0.720515 0.694202 0.505603 0.023 Uiso 1 1 calc R U . . .
H17B H 0.564989 0.659935 0.549419 0.023 Uiso 1 1 calc R U . . .
C18 C 0.5613(2) 0.82517(14) 0.69654(9) 0.0158(4) Uani 1 1 d . . . . .
C19 C 0.6345(2) 0.90800(13) 0.71549(10) 0.0161(4) Uani 1 1 d . . . . .
H19 H 0.627762 0.960732 0.687137 0.019 Uiso 1 1 calc R U . . .
C20 C 0.7177(2) 0.91233(13) 0.77671(10) 0.0168(4) Uani 1 1 d . . . . .
C21 C 0.7261(3) 0.83615(13) 0.81884(10) 0.0194(4) Uani 1 1 d . . . . .
H21 H 0.784767 0.839629 0.860346 0.023 Uiso 1 1 calc R U . . .
C22 C 0.6479(3) 0.75477(14) 0.79970(10) 0.0200(4) Uani 1 1 d . . . . .
C23 C 0.5658(2) 0.74805(14) 0.73830(10) 0.0179(4) Uani 1 1 d . . . . .
H23 H 0.513801 0.691916 0.725083 0.022 Uiso 1 1 calc R U . . .
C24 C 0.7971(3) 1.00243(14) 0.79580(11) 0.0211(4) Uani 1 1 d . . . . .
C25 C 0.6547(3) 0.67175(15) 0.84521(11) 0.0288(5) Uani 1 1 d . . . . .

loop_
_atom_site_aniso_label
_atom_site_aniso_U_11
_atom_site_aniso_U_22
_atom_site_aniso_U_33
_atom_site_aniso_U_23
_atom_site_aniso_U_13
_atom_site_aniso_U_12
S1 0.01292(18) 0.0177(2) 0.0198(2) -0.00016(18) -0.00385(18) 0.00004(18)
F1 0.0349(7) 0.0283(7) 0.0260(6) 0.0018(5) -0.0011(6) -0.0139(6)
F2 0.0276(7) 0.0197(7) 0.0912(13) -0.0212(8) -0.0150(8) 0.0086(6)
F3 0.0325(7) 0.0307(7) 0.0219(6) -0.0069(5) -0.0023(5) -0.0104(6)
F4 0.0430(9) 0.0322(8) 0.0522(9) 0.0201(7) -0.0045(7) -0.0119(7)
F5 0.0443(9) 0.0286(7) 0.0557(10) 0.0138(7) -0.0084(8) 0.0088(7)
F6 0.138(2) 0.0308(8) 0.0191(7) 0.0038(6) -0.0091(9) -0.0103(11)
O1 0.0167(6) 0.0182(7) 0.0194(6) -0.0022(5) -0.0023(5) 0.0016(5)
O2 0.0200(7) 0.0224(7) 0.0300(8) 0.0011(6) -0.0069(6) 0.0059(6)
O3 0.0164(6) 0.0250(7) 0.0271(7) -0.0013(6) -0.0044(6) -0.0049(6)
N1 0.0173(8) 0.0152(8) 0.0159(7) -0.0006(6) -0.0023(6) -0.0012(6)
C1 0.0527(16) 0.0268(12) 0.0260(11) -0.0016(9) -0.0140(11) 0.0051(12)
C2 0.0636(19) 0.0313(13) 0.0316(13) -0.0109(10) -0.0112(13) 0.0085(13)
C3 0.0366(12) 0.0181(11) 0.0462(14) -0.0041(9) -0.0050(11) 0.0012(10)
C4 0.0274(11) 0.0205(11) 0.0377(12) 0.0069(9) 0.0015(10) -0.0022(9)
C5 0.0216(9) 0.0229(10) 0.0264(10) 0.0034(8) 0.0036(8) -0.0022(9)
C6 0.0181(9) 0.0171(9) 0.0287(10) -0.0003(8) -0.0038(8) -0.0014(8)
C7 0.0178(9) 0.0199(10) 0.0250(10) -0.0009(8) -0.0009(8) 0.0015(8)
C8 0.0162(8) 0.0204(10) 0.0230(9) -0.0039(7) -0.0031(8) 0.0032(8)
C9 0.0180(9) 0.0173(9) 0.0186(9) -0.0037(7) 0.0002(7) 0.0032(7)
C10 0.0173(8) 0.0179(9) 0.0234(9) -0.0025(7) 0.0011(8) 0.0026(7)
C11 0.0166(9) 0.0166(9) 0.0152(8) -0.0028(7) 0.0031(7) 0.0003(7)
C12 0.0186(10) 0.0233(10) 0.0221(10) -0.0074(8) 0.0043(7) -0.0036(8)
C13 0.0320(11) 0.0213(10) 0.0241(10) -0.0031(8) 0.0069(9) -0.0100(10)
C14 0.0464(14) 0.0220(11) 0.0220(10) 0.0042(8) -0.0040(10) -0.0085(11)
C15 0.0333(11) 0.0211(10) 0.0191(10) 0.0020(8) -0.0064(9) -0.0058(9)
C16 0.0207(9) 0.0169(9) 0.0145(8) -0.0018(7) 0.0009(8) -0.0021(8)
C17 0.0214(9) 0.0174(9) 0.0180(9) -0.0027(7) -0.0021(8) -0.0014(8)
C18 0.0121(8) 0.0179(9) 0.0173(8) -0.0020(7) -0.0002(6) 0.0013(7)
C19 0.0148(8) 0.0144(9) 0.0190(9) -0.0012(7) 0.0021(7) 0.0020(7)
C20 0.0139(8) 0.0153(9) 0.0212(9) -0.0043(7) 0.0009(7) 0.0009(7)
C21 0.0211(9) 0.0189(10) 0.0183(9) -0.0032(7) -0.0019(8) 0.0020(8)
C22 0.0239(9) 0.0169(9) 0.0192(9) -0.0002(7) 0.0018(8) 0.0014(8)
C23 0.0180(9) 0.0155(9) 0.0203(9) -0.0018(7) 0.0017(7) -0.0021(7)
C24 0.0182(9) 0.0182(9) 0.0269(10) -0.0052(8) -0.0017(8) 0.0011(8)
C25 0.0426(13) 0.0206(10) 0.0232(10) -0.0004(8) -0.0052(9) -0.0034(10)

loop_
_atom_type_symbol
_atom_type_description
_atom_type_scat_dispersion_real
_atom_type_scat_dispersion_imag
_atom_type_scat_source
C C 0.0033 0.0016 'International Tables Vol C Tables 4.2.6.8 and 6.1.1.4'
H H 0.0000 0.0000 'International Tables Vol C Tables 4.2.6.8 and 6.1.1.4'
F F 0.0171 0.0103 'International Tables Vol C Tables 4.2.6.8 and 6.1.1.4'
N N 0.0061 0.0033 'International Tables Vol C Tables 4.2.6.8 and 6.1.1.4'
O O 0.0106 0.0060 'International Tables Vol C Tables 4.2.6.8 and 6.1.1.4'
S S 0.1246 0.1234 'International Tables Vol C Tables 4.2.6.8 and 6.1.1.4'

loop_
_geom_angle_atom_site_label_1
_geom_angle_atom_site_label_2
_geom_angle_atom_site_label_3
_geom_angle
_geom_angle_site_symmetry_1
_geom_angle_site_symmetry_3
_geom_angle_publ_flag
O2 S1 N1 107.02(9) . . ?
O2 S1 C18 106.38(9) . . ?
O3 S1 O2 120.53(9) . . ?
O3 S1 N1 107.11(9) . . ?
O3 S1 C18 108.69(9) . . ?
N1 S1 C18 106.32(8) . . ?
C11 O1 C10 115.36(14) . . ?
C16 N1 S1 115.94(13) . . ?
C16 N1 C17 119.04(16) . . ?
C17 N1 S1 119.01(13) . . ?
C2 C1 H1 119.8 . . ?
C2 C1 C6 120.5(2) . . ?
C6 C1 H1 119.8 . . ?
C1 C2 H2 119.9 . . ?
C1 C2 C3 120.2(2) . . ?
C3 C2 H2 119.9 . . ?
C2 C3 H3 120.1 . . ?
C4 C3 C2 119.8(2) . . ?
C4 C3 H3 120.1 . . ?
C3 C4 H4 119.9 . . ?
C3 C4 C5 120.2(2) . . ?
C5 C4 H4 119.9 . . ?
C4 C5 H5 119.7 . . ?
C4 C5 C6 120.6(2) . . ?
C6 C5 H5 119.7 . . ?
C1 C6 C5 118.6(2) . . ?
C1 C6 C7 122.5(2) . . ?
C5 C6 C7 118.83(19) . . ?
C6 C7 H7 117.0 . . ?
C8 C7 C6 126.0(2) . . ?
C8 C7 H7 117.0 . . ?
C9 C8 C7 175.3(2) . . ?
C8 C9 C10 120.58(18) . . ?
C8 C9 C17 122.70(19) . . ?
C17 C9 C10 116.71(17) . . ?
O1 C10 C9 111.77(15) . . ?
O1 C10 H10A 109.3 . . ?
O1 C10 H10B 109.3 . . ?
C9 C10 H10A 109.3 . . ?
C9 C10 H10B 109.3 . . ?
H10A C10 H10B 107.9 . . ?
O1 C11 C12 117.51(18) . . ?
O1 C11 C16 122.08(17) . . ?
C12 C11 C16 120.29(18) . . ?
C11 C12 H12 120.1 . . ?
C11 C12 C13 119.8(2) . . ?
C13 C12 H12 120.1 . . ?
C12 C13 H13 119.8 . . ?
C14 C13 C12 120.4(2) . . ?
C14 C13 H13 119.8 . . ?
C13 C14 H14 120.0 . . ?
C15 C14 C13 120.1(2) . . ?
C15 C14 H14 120.0 . . ?
C14 C15 H15 119.9 . . ?
C14 C15 C16 120.2(2) . . ?
C16 C15 H15 119.9 . . ?
C11 C16 N1 121.89(17) . . ?
C15 C16 N1 118.74(18) . . ?
C15 C16 C11 119.33(18) . . ?
N1 C17 C9 114.14(16) . . ?
N1 C17 H17A 108.7 . . ?
N1 C17 H17B 108.7 . . ?
C9 C17 H17A 108.7 . . ?
C9 C17 H17B 108.7 . . ?
H17A C17 H17B 107.6 . . ?
C19 C18 S1 118.44(15) . . ?
C19 C18 C23 121.39(17) . . ?
C23 C18 S1 120.14(15) . . ?
C18 C19 H19 120.7 . . ?
C18 C19 C20 118.67(18) . . ?
C20 C19 H19 120.7 . . ?
C19 C20 C24 117.66(18) . . ?
C21 C20 C19 121.09(18) . . ?
C21 C20 C24 121.25(18) . . ?
C20 C21 H21 120.4 . . ?
C20 C21 C22 119.23(18) . . ?
C22 C21 H21 120.4 . . ?
C21 C22 C23 120.91(18) . . ?
C21 C22 C25 119.83(18) . . ?
C23 C22 C25 119.25(19) . . ?
C18 C23 H23 120.7 . . ?
C22 C23 C18 118.67(18) . . ?
C22 C23 H23 120.7 . . ?
F1 C24 F2 106.29(18) . . ?
F1 C24 C20 112.12(17) . . ?
F2 C24 C20 111.50(17) . . ?
F3 C24 F1 107.01(16) . . ?
F3 C24 F2 106.81(17) . . ?
F3 C24 C20 112.71(17) . . ?
F4 C25 F5 105.80(18) . . ?
F4 C25 C22 112.17(19) . . ?
F5 C25 C22 111.81(19) . . ?
F6 C25 F4 108.3(2) . . ?
F6 C25 F5 106.1(2) . . ?
F6 C25 C22 112.30(18) . . ?

loop_
_geom_bond_atom_site_label_1
_geom_bond_atom_site_label_2
_geom_bond_distance
_geom_bond_site_symmetry_2
_geom_bond_publ_flag
S1 O2 1.4345(15) . ?
S1 O3 1.4310(15) . ?
S1 N1 1.6433(17) . ?
S1 C18 1.7685(19) . ?
F1 C24 1.339(3) . ?
F2 C24 1.339(2) . ?
F3 C24 1.336(2) . ?
F4 C25 1.334(3) . ?
F5 C25 1.342(3) . ?
F6 C25 1.327(3) . ?
O1 C10 1.448(2) . ?
O1 C11 1.380(2) . ?
N1 C16 1.442(2) . ?
N1 C17 1.484(2) . ?
C1 H1 0.9500 . ?
C1 C2 1.385(3) . ?
C1 C6 1.389(3) . ?
C2 H2 0.9500 . ?
C2 C3 1.388(4) . ?
C3 H3 0.9500 . ?
C3 C4 1.371(4) . ?
C4 H4 0.9500 . ?
C4 C5 1.390(3) . ?
C5 H5 0.9500 . ?
C5 C6 1.394(3) . ?
C6 C7 1.479(3) . ?
C7 H7 0.9500 . ?
C7 C8 1.309(3) . ?
C8 C9 1.307(3) . ?
C9 C10 1.513(3) . ?
C9 C17 1.510(3) . ?
C10 H10A 0.9900 . ?
C10 H10B 0.9900 . ?
C11 C12 1.387(3) . ?
C11 C16 1.399(3) . ?
C12 H12 0.9500 . ?
C12 C13 1.389(3) . ?
C13 H13 0.9500 . ?
C13 C14 1.386(4) . ?
C14 H14 0.9500 . ?
C14 C15 1.386(3) . ?
C15 H15 0.9500 . ?
C15 C16 1.397(3) . ?
C17 H17A 0.9900 . ?
C17 H17B 0.9900 . ?
C18 C19 1.386(3) . ?
C18 C23 1.391(3) . ?
C19 H19 0.9500 . ?
C19 C20 1.388(3) . ?
C20 C21 1.386(3) . ?
C20 C24 1.499(3) . ?
C21 H21 0.9500 . ?
C21 C22 1.387(3) . ?
C22 C23 1.389(3) . ?
C22 C25 1.504(3) . ?
C23 H23 0.9500 . ?

loop_
_geom_torsion_atom_site_label_1
_geom_torsion_atom_site_label_2
_geom_torsion_atom_site_label_3
_geom_torsion_atom_site_label_4
_geom_torsion
_geom_torsion_site_symmetry_1
_geom_torsion_site_symmetry_2
_geom_torsion_site_symmetry_3
_geom_torsion_site_symmetry_4
_geom_torsion_publ_flag
S1 N1 C16 C11 93.7(2) . . . . ?
S1 N1 C16 C15 -83.8(2) . . . . ?
S1 N1 C17 C9 -82.22(19) . . . . ?
S1 C18 C19 C20 -176.09(14) . . . . ?
S1 C18 C23 C22 176.96(15) . . . . ?
O1 C11 C12 C13 -176.80(18) . . . . ?
O1 C11 C16 N1 -0.2(3) . . . . ?
O1 C11 C16 C15 177.26(18) . . . . ?
O2 S1 N1 C16 47.64(16) . . . . ?
O2 S1 N1 C17 -159.85(14) . . . . ?
O2 S1 C18 C19 -30.71(17) . . . . ?
O2 S1 C18 C23 151.32(15) . . . . ?
O3 S1 N1 C16 178.19(13) . . . . ?
O3 S1 N1 C17 -29.31(16) . . . . ?
O3 S1 C18 C19 -161.89(15) . . . . ?
O3 S1 C18 C23 20.14(18) . . . . ?
N1 S1 C18 C19 83.11(16) . . . . ?
N1 S1 C18 C23 -94.86(16) . . . . ?
C1 C2 C3 C4 -1.2(5) . . . . ?
C1 C6 C7 C8 -25.7(3) . . . . ?
C2 C1 C6 C5 1.2(4) . . . . ?
C2 C1 C6 C7 179.8(3) . . . . ?
C2 C3 C4 C5 1.7(4) . . . . ?
C3 C4 C5 C6 -0.7(4) . . . . ?
C4 C5 C6 C1 -0.8(3) . . . . ?
C4 C5 C6 C7 -179.4(2) . . . . ?
C5 C6 C7 C8 152.9(2) . . . . ?
C6 C1 C2 C3 -0.3(5) . . . . ?
C8 C9 C10 O1 -114.6(2) . . . . ?
C8 C9 C17 N1 122.1(2) . . . . ?
C10 O1 C11 C12 -118.80(19) . . . . ?
C10 O1 C11 C16 65.0(2) . . . . ?
C10 C9 C17 N1 -58.5(2) . . . . ?
C11 O1 C10 C9 -83.9(2) . . . . ?
C11 C12 C13 C14 -0.3(3) . . . . ?
C12 C11 C16 N1 -176.24(17) . . . . ?
C12 C11 C16 C15 1.2(3) . . . . ?
C12 C13 C14 C15 0.4(4) . . . . ?
C13 C14 C15 C16 0.2(4) . . . . ?
C14 C15 C16 N1 176.5(2) . . . . ?
C14 C15 C16 C11 -1.0(3) . . . . ?
C16 N1 C17 C9 69.4(2) . . . . ?
C16 C11 C12 C13 -0.5(3) . . . . ?
C17 N1 C16 C11 -58.8(2) . . . . ?
C17 N1 C16 C15 123.7(2) . . . . ?
C17 C9 C10 O1 65.9(2) . . . . ?
C18 S1 N1 C16 -65.75(15) . . . . ?
C18 S1 N1 C17 86.76(15) . . . . ?
C18 C19 C20 C21 -0.9(3) . . . . ?
C18 C19 C20 C24 179.48(17) . . . . ?
C19 C18 C23 C22 -0.9(3) . . . . ?
C19 C20 C21 C22 -0.9(3) . . . . ?
C19 C20 C24 F1 -60.4(2) . . . . ?
C19 C20 C24 F2 58.6(2) . . . . ?
C19 C20 C24 F3 178.76(17) . . . . ?
C20 C21 C22 C23 1.8(3) . . . . ?
C20 C21 C22 C25 -179.45(19) . . . . ?
C21 C20 C24 F1 120.0(2) . . . . ?
C21 C20 C24 F2 -121.0(2) . . . . ?
C21 C20 C24 F3 -0.8(3) . . . . ?
C21 C22 C23 C18 -0.9(3) . . . . ?
C21 C22 C25 F4 149.3(2) . . . . ?
C21 C22 C25 F5 -92.0(2) . . . . ?
C21 C22 C25 F6 27.1(3) . . . . ?
C23 C18 C19 C20 1.9(3) . . . . ?
C23 C22 C25 F4 -31.9(3) . . . . ?
C23 C22 C25 F5 86.7(2) . . . . ?
C23 C22 C25 F6 -154.1(2) . . . . ?
C24 C20 C21 C22 178.70(18) . . . . ?
C25 C22 C23 C18 -179.66(19) . . . . ?
